data_7702536
loop_
_publ_author_name
'Sanchiz, Joaqu\'in'
'Esparza, Pedro'
'Dom\'inguez, Sixto'
'Mederos, Alfredo'
'Saysell, David'
'S\'anchez, Agustin'
'Ruano, Rafael'
'Arrieta, Juan Manuel'

_publ_section_title
;
 Crystal structure of the 3-D complex [(H2O)Cd(\m-3,4-TDTA)Cd(H2O)].
 Potentiometric and 113Cd NMR studies in aqueous solution
 (3,4-TDTA&#x2005;=&#x2005;3,4-toluenediamine-N,N,N&#x200A;&#x2032;,N&#x200A;&#x2032;-tetraacetate)
;
_journal_issue 10
_journal_name_full 'Journal of the Chemical Society, Dalton Transactions'
_journal_page_first 1559
_journal_paper_doi 10.1039/b100152n
_journal_year 2001
_chemical_formula_moiety 'C15H14N2O8Cd2, 2H2O'
_chemical_formula_sum 'C15 H18 Cd2 N2 O10'
_chemical_formula_weight 611.11
_chemical_name_systematic
;
Aquacadmium(II)-(-(3,4-toluenediamine-N,N,N',N'-tetraacetato)-cadmium(II)aqua
;
_space_group_IT_number 14
_space_group_name_Hall '-P 2yn'
_space_group_name_H-M_alt 'P 1 21/n 1'
_symmetry_cell_setting '? monoclinic'
_symmetry_space_group_name_H-M 'P 1 21/n 1'
_atom_sites_solution_hydrogens geom
_atom_sites_solution_primary direct
_atom_sites_solution_secondary difmap
_audit_creation_method SHELXL-97
_cell_angle_alpha 90.00
_cell_angle_beta 106.10(3)
_cell_angle_gamma 90.00
_cell_formula_units_Z 4
_cell_length_a 8.597(2)
_cell_length_b 24.346(2)
_cell_length_c 9.197(2)
_cell_measurement_reflns_used 25
_cell_measurement_temperature 100(2)
_cell_measurement_theta_max 25
_cell_measurement_theta_min 8
_cell_volume 1849.5(7)
_computing_structure_refinement 'SHELXL-97 (Sheldrick, 1997)'
_computing_structure_solution 'SHELXS-97 (Sheldrick, 1990)'
_diffrn_ambient_temperature 100(2)
_diffrn_measured_fraction_theta_full 0.682
_diffrn_measured_fraction_theta_max 0.682
_diffrn_radiation_monochromator graphite
_diffrn_radiation_source 'fine-focus sealed tube'
_diffrn_radiation_type MoK\a
_diffrn_radiation_wavelength 0.71073
_diffrn_reflns_av_R_equivalents 0.0478
_diffrn_reflns_av_sigmaI/netI 0.0147
_diffrn_reflns_limit_h_max 12
_diffrn_reflns_limit_h_min 0
_diffrn_reflns_limit_k_max 34
_diffrn_reflns_limit_k_min 0
_diffrn_reflns_limit_l_max 12
_diffrn_reflns_limit_l_min -12
_diffrn_reflns_number 5533
_diffrn_reflns_theta_full 34.05
_diffrn_reflns_theta_max 34.05
_diffrn_reflns_theta_min 1.67
_exptl_absorpt_coefficient_mu 2.359
_exptl_absorpt_correction_type none
_exptl_crystal_colour Colorless
_exptl_crystal_density_diffrn 2.195
_exptl_crystal_density_method 'not measured'
_exptl_crystal_description Prismatic
_exptl_crystal_F_000 1192
_exptl_crystal_size_max 0.6mm
_exptl_crystal_size_mid 0.5mm
_exptl_crystal_size_min 0.3mm
_refine_diff_density_max 2.217
_refine_diff_density_min -2.694
_refine_diff_density_rms 0.328
_refine_ls_extinction_method none
_refine_ls_goodness_of_fit_ref 1.271
_refine_ls_hydrogen_treatment mixed
_refine_ls_matrix_type full
_refine_ls_number_parameters 264
_refine_ls_number_reflns 5267
_refine_ls_number_restraints 0
_refine_ls_restrained_S_all 1.271
_refine_ls_R_factor_all 0.0443
_refine_ls_R_factor_gt 0.0426
_refine_ls_shift/su_max 0.003
_refine_ls_shift/su_mean 0.000
_refine_ls_structure_factor_coef Fsqd
_refine_ls_weighting_details 'w==1/[\s^2^(Fo^2^)+(0.0702P)^2^+8.7079P] where P==(Fo^2^+2Fc^2^)/3'
_refine_ls_weighting_scheme calc
_refine_ls_wR_factor_gt 0.1307
_refine_ls_wR_factor_ref 0.1332
_reflns_number_gt 5117
_reflns_number_total 5267
_reflns_threshold_expression >2sigma(I)
_cod_data_source_file b100152n.txt
_cod_data_source_block 1
_cod_depositor_comments
;
The following automatic conversions were performed:

data item '_exptl_absorpt_correction_type' value 'None' was changed
to 'none' in accordance with the
/home/saulius/struct/COD-crude-data/automatic-downloads/DataCite-retrospective/RSC/depositions/lib/dictionaries/cif_core.dic
dictionary named 'cif_core.dic' version 2.4.2 last updated on
2011-04-26.

data item '_refine_ls_weighting_scheme' value 'calc
w==1/[\s^2^(Fo^2^)+(0.0702P)^2^+8.7079P] where P==(Fo^2^+2Fc^2^)/3'
was changed to 'calc'. A new data item '_refine_ls_weighting_details'
was created with the value set to
'w==1/[\s^2^(Fo^2^)+(0.0702P)^2^+8.7079P] where P==(Fo^2^+2Fc^2^)/3'.

Automatic conversion script
Id: cif_fix_values 6909 2019-04-08 15:41:33Z antanas 
;
_cod_original_cell_volume 1849.5(6)
_cod_original_sg_symbol_H-M '? P21/n'
_cod_database_code 7702536

loop_
_symmetry_equiv_pos_as_xyz
'x, y, z'
'-x+1/2, y+1/2, -z+1/2'
'-x, -y, -z'
'x-1/2, -y-1/2, z-1/2'

loop_
_atom_site_label
_atom_site_type_symbol
_atom_site_fract_x
_atom_site_fract_y
_atom_site_fract_z
_atom_site_U_iso_or_equiv
_atom_site_adp_type
_atom_site_occupancy
_atom_site_calc_flag
_atom_site_refinement_flags
Cd1 Cd 0.73729(3) 0.175184(11) 0.84500(3) 0.00848(10) Uani 1 d .
O1W O 0.6622(4) 0.25882(14) 0.8962(4) 0.0174(6) Uani 1 d .
Cd2 Cd 0.95775(3) 0.332070(12) 0.70550(3) 0.00911(10) Uani 1 d .
O2W O 1.2297(4) 0.30884(15) 0.7698(4) 0.0177(6) Uani 1 d .
C1 C 1.1824(5) -0.04746(19) 0.6631(5) 0.0166(8) Uani 1 d .
H1A H 1.1727 -0.0442 0.5548 0.010(3) Uiso 1 calc R
H1B H 1.1734 -0.0862 0.6888 0.010(3) Uiso 1 calc R
H1C H 1.2877 -0.0331 0.7215 0.010(3) Uiso 1 calc R
C2 C 1.0492(5) -0.01503(18) 0.7004(4) 0.0142(7) Uani 1 d .
C3 C 0.9015(6) -0.03953(18) 0.6966(5) 0.0159(8) Uani 1 d .
H3 H 0.8859 -0.0775 0.6733 0.010(3) Uiso 1 calc R
C4 C 0.7768(5) -0.00918(16) 0.7265(5) 0.0130(7) Uani 1 d .
H4 H 0.6773 -0.0266 0.7245 0.010(3) Uiso 1 calc R
C5 C 0.7978(5) 0.04746(16) 0.7597(4) 0.0095(6) Uani 1 d .
C6 C 0.9449(5) 0.07251(16) 0.7648(4) 0.0108(7) Uani 1 d .
C7 C 1.0693(5) 0.04072(17) 0.7358(4) 0.0122(7) Uani 1 d .
H7 H 1.1701 0.0577 0.7404 0.010(3) Uiso 1 calc R
N1 N 0.6659(4) 0.07901(14) 0.7909(4) 0.0088(6) Uani 1 d .
C8 C 0.6212(5) 0.05596(17) 0.9227(4) 0.0116(7) Uani 1 d .
H8A H 0.7199 0.0422 0.9973 0.010(3) Uiso 1 calc R
H8B H 0.5474 0.0244 0.8891 0.010(3) Uiso 1 calc R
C9 C 0.5393(4) 0.09794(16) 0.9984(4) 0.0097(6) Uani 1 d .
O1 O 0.5474(4) 0.14845(13) 0.9693(4) 0.0144(6) Uani 1 d .
O2 O 0.4688(4) 0.08104(13) 1.0924(3) 0.0141(6) Uani 1 d .
C10 C 0.5245(4) 0.08239(17) 0.6573(4) 0.0102(7) Uani 1 d .
H10A H 0.4272 0.0909 0.6908 0.010(3) Uiso 1 calc R
H10B H 0.5072 0.0462 0.6064 0.010(3) Uiso 1 calc R
C11 C 0.5431(5) 0.12615(17) 0.5429(4) 0.0111(7) Uani 1 d .
O3 O 0.6206(4) 0.16901(13) 0.5900(3) 0.0140(6) Uani 1 d .
O4 O 0.4734(4) 0.11521(13) 0.4071(3) 0.0152(6) Uani 1 d .
N2 N 0.9694(4) 0.13072(14) 0.7918(4) 0.0093(6) Uani 1 d .
C12 C 0.9820(5) 0.15819(16) 0.6521(4) 0.0111(7) Uani 1 d .
H12A H 0.9080 0.1401 0.5632 0.010(3) Uiso 1 calc R
H12B H 1.0938 0.1543 0.6437 0.010(3) Uiso 1 calc R
C13 C 0.9394(4) 0.21881(17) 0.6515(4) 0.0111(7) Uani 1 d .
O5 O 0.9298(4) 0.24064(12) 0.7734(3) 0.0127(5) Uani 1 d .
O6 O 0.9210(4) 0.24566(13) 0.5306(4) 0.0149(6) Uani 1 d .
C14 C 1.1099(5) 0.14329(18) 0.9235(4) 0.0122(7) Uani 1 d .
H14A H 1.1713 0.1741 0.8958 0.010(3) Uiso 1 calc R
H14B H 1.1822 0.1109 0.9441 0.010(3) Uiso 1 calc R
C15 C 1.0667(5) 0.15846(16) 1.0683(4) 0.0096(6) Uani 1 d .
O7 O 1.1867(4) 0.16664(13) 1.1822(4) 0.0136(6) Uani 1 d .
O8 O 0.9229(4) 0.16210(13) 1.0726(3) 0.0131(5) Uani 1 d .

loop_
_atom_site_aniso_label
_atom_site_aniso_U_11
_atom_site_aniso_U_22
_atom_site_aniso_U_33
_atom_site_aniso_U_23
_atom_site_aniso_U_13
_atom_site_aniso_U_12
Cd1 0.00813(15) 0.00943(15) 0.00857(15) -0.00077(8) 0.00346(10) -0.00017(8)
O1W 0.0199(15) 0.0147(15) 0.0234(15) 0.0039(12) 0.0156(12) 0.0043(11)
Cd2 0.00890(15) 0.00907(15) 0.00970(15) 0.00035(8) 0.00315(10) -0.00085(8)
O2W 0.0108(13) 0.0276(18) 0.0159(14) 0.0062(12) 0.0058(11) 0.0021(12)
C1 0.0175(19) 0.017(2) 0.0151(18) -0.0009(15) 0.0049(15) 0.0063(15)
C2 0.0172(18) 0.017(2) 0.0090(16) 0.0011(13) 0.0051(14) 0.0064(14)
C3 0.024(2) 0.0098(18) 0.0150(18) -0.0034(14) 0.0078(15) 0.0014(15)
C4 0.0186(18) 0.0070(17) 0.0155(17) 0.0003(13) 0.0079(14) -0.0008(13)
C5 0.0114(15) 0.0103(17) 0.0079(15) 0.0010(12) 0.0044(12) 0.0017(13)
C6 0.0127(16) 0.0106(17) 0.0087(15) -0.0011(12) 0.0025(13) 0.0001(13)
C7 0.0124(16) 0.0129(18) 0.0119(16) 0.0021(13) 0.0044(13) 0.0023(13)
N1 0.0095(13) 0.0107(15) 0.0070(13) 0.0016(10) 0.0035(11) 0.0004(11)
C8 0.0139(17) 0.0134(18) 0.0094(15) -0.0001(13) 0.0065(13) 0.0012(13)
C9 0.0069(15) 0.0128(17) 0.0092(15) -0.0011(13) 0.0018(12) 0.0015(12)
O1 0.0153(13) 0.0126(14) 0.0190(14) -0.0017(11) 0.0106(11) -0.0003(10)
O2 0.0171(14) 0.0163(15) 0.0121(13) 0.0013(10) 0.0094(11) 0.0021(11)
C10 0.0094(15) 0.0140(18) 0.0069(15) 0.0007(12) 0.0015(12) -0.0027(12)
C11 0.0108(16) 0.0123(17) 0.0108(16) 0.0013(13) 0.0041(13) 0.0007(13)
O3 0.0151(14) 0.0144(15) 0.0115(13) 0.0012(10) 0.0022(11) -0.0035(10)
O4 0.0215(15) 0.0142(14) 0.0084(12) 0.0019(10) 0.0016(11) -0.0036(11)
N2 0.0124(14) 0.0085(15) 0.0082(13) 0.0000(11) 0.0050(11) 0.0000(11)
C12 0.0142(17) 0.0070(16) 0.0133(17) 0.0000(13) 0.0057(13) 0.0013(13)
C13 0.0086(15) 0.0130(18) 0.0141(17) -0.0033(13) 0.0073(13) -0.0025(13)
O5 0.0153(13) 0.0094(13) 0.0165(13) -0.0036(10) 0.0093(11) -0.0017(10)
O6 0.0175(14) 0.0142(14) 0.0163(14) 0.0024(11) 0.0102(11) -0.0001(11)
C14 0.0103(16) 0.0169(19) 0.0102(16) -0.0028(13) 0.0044(13) -0.0006(13)
C15 0.0105(16) 0.0094(17) 0.0093(15) -0.0022(12) 0.0035(13) 0.0004(12)
O7 0.0100(13) 0.0181(15) 0.0116(13) -0.0034(10) 0.0010(10) 0.0005(10)
O8 0.0096(13) 0.0193(15) 0.0113(13) -0.0017(11) 0.0045(10) 0.0010(10)

loop_
_atom_type_symbol
_atom_type_description
_atom_type_scat_dispersion_real
_atom_type_scat_dispersion_imag
_atom_type_scat_source
C C 0.0033 0.0016 'International Tables Vol C Tables 4.2.6.8 and 6.1.1.4'
H H 0.0000 0.0000 'International Tables Vol C Tables 4.2.6.8 and 6.1.1.4'
N N 0.0061 0.0033 'International Tables Vol C Tables 4.2.6.8 and 6.1.1.4'
O O 0.0106 0.0060 'International Tables Vol C Tables 4.2.6.8 and 6.1.1.4'
Cd Cd -0.8075 1.2024 'International Tables Vol C Tables 4.2.6.8 and 6.1.1.4'

loop_
_geom_angle_atom_site_label_1
_geom_angle_atom_site_label_2
_geom_angle_atom_site_label_3
_geom_angle
_geom_angle_site_symmetry_1
_geom_angle_site_symmetry_3
O1W Cd1 O8 95.98(12) . .
O1W Cd1 O3 101.93(12) . .
O8 Cd1 O3 158.59(11) . .
O1W Cd1 O1 82.41(11) . .
O8 Cd1 O1 85.27(11) . .
O3 Cd1 O1 108.49(11) . .
O1W Cd1 N2 138.67(12) . .
O8 Cd1 N2 73.62(11) . .
O3 Cd1 N2 85.15(12) . .
O1 Cd1 N2 134.33(11) . .
O1W Cd1 N1 148.30(11) . .
O8 Cd1 N1 97.24(11) . .
O3 Cd1 N1 73.34(11) . .
O1 Cd1 N1 70.17(11) . .
N2 Cd1 N1 72.90(11) . .
O1W Cd1 O5 74.10(10) . .
O8 Cd1 O5 89.14(11) . .
O3 Cd1 O5 84.63(11) . .
O1 Cd1 O5 155.14(10) . .
N2 Cd1 O5 66.02(10) . .
N1 Cd1 O5 134.65(10) . .
O4 Cd2 O7 83.96(12) 4_666 4_565
O4 Cd2 O2W 95.99(12) 4_666 .
O7 Cd2 O2W 163.71(11) 4_565 .
O4 Cd2 O5 108.21(11) 4_666 .
O7 Cd2 O5 81.98(11) 4_565 .
O2W Cd2 O5 82.58(12) . .
O4 Cd2 O2 81.42(11) 4_666 4_665
O7 Cd2 O2 96.36(11) 4_565 4_665
O2W Cd2 O2 99.75(11) . 4_665
O5 Cd2 O2 169.90(10) . 4_665
O4 Cd2 O1 129.85(11) 4_666 4_665
O7 Cd2 O1 117.45(11) 4_565 4_665
O2W Cd2 O1 74.94(11) . 4_665
O5 Cd2 O1 118.87(10) . 4_665
O2 Cd2 O1 53.14(10) 4_665 4_665
O4 Cd2 O6 160.89(11) 4_666 .
O7 Cd2 O6 90.41(11) 4_565 .
O2W Cd2 O6 84.37(12) . .
O5 Cd2 O6 52.80(10) . .
O2 Cd2 O6 117.43(10) 4_665 .
O1 Cd2 O6 68.76(10) 4_665 .
C3 C2 C7 118.3(4) . .
C3 C2 C1 121.0(4) . .
C7 C2 C1 120.7(4) . .
C4 C3 C2 121.0(4) . .
C3 C4 C5 120.1(4) . .
C6 C5 C4 119.7(4) . .
C6 C5 N1 120.6(3) . .
C4 C5 N1 119.7(3) . .
C5 C6 C7 119.0(4) . .
C5 C6 N2 121.6(3) . .
C7 C6 N2 119.4(4) . .
C2 C7 C6 121.9(4) . .
C5 N1 C10 111.8(3) . .
C5 N1 C8 110.7(3) . .
C10 N1 C8 111.3(3) . .
C5 N1 Cd1 112.3(2) . .
C10 N1 Cd1 102.7(2) . .
C8 N1 Cd1 107.8(2) . .
N1 C8 C9 112.3(3) . .
O2 C9 O1 122.0(4) . .
O2 C9 C8 118.0(4) . .
O1 C9 C8 119.9(3) . .
C9 O1 Cd1 117.6(2) . .
C9 O1 Cd2 87.3(2) . 4_566
Cd1 O1 Cd2 141.86(14) . 4_566
C9 O2 Cd2 95.5(2) . 4_566
N1 C10 C11 113.1(3) . .
O3 C11 O4 125.7(4) . .
O3 C11 C10 119.3(3) . .
O4 C11 C10 115.0(3) . .
C11 O3 Cd1 116.8(3) . .
C11 O4 Cd2 127.4(3) . 4_565
C6 N2 C12 109.7(3) . .
C6 N2 C14 112.9(3) . .
C12 N2 C14 112.1(3) . .
C6 N2 Cd1 112.4(2) . .
C12 N2 Cd1 103.6(2) . .
C14 N2 Cd1 105.7(2) . .
N2 C12 C13 111.5(3) . .
O6 C13 O5 122.7(4) . .
O6 C13 C12 118.6(3) . .
O5 C13 C12 118.6(4) . .
C13 O5 Cd2 97.2(2) . .
C13 O5 Cd1 100.1(2) . .
Cd2 O5 Cd1 142.77(13) . .
C13 O6 Cd2 84.9(2) . .
N2 C14 C15 115.0(3) . .
O8 C15 O7 123.2(4) . .
O8 C15 C14 121.8(3) . .
O7 C15 C14 114.9(3) . .
C15 O7 Cd2 131.1(3) . 4_666
C15 O8 Cd1 115.3(3) . .

loop_
_geom_bond_atom_site_label_1
_geom_bond_atom_site_label_2
_geom_bond_distance
_geom_bond_site_symmetry_2
Cd1 O1W 2.226(3) .
Cd1 O8 2.275(3) .
Cd1 O3 2.286(3) .
Cd1 O1 2.330(3) .
Cd1 N2 2.436(3) .
Cd1 N1 2.437(3) .
Cd1 O5 2.513(3) .
Cd2 O4 2.228(3) 4_666
Cd2 O7 2.280(3) 4_565
Cd2 O2W 2.317(3) .
Cd2 O5 2.342(3) .
Cd2 O2 2.371(3) 4_665
Cd2 O1 2.543(3) 4_665
Cd2 O6 2.614(3) .
C1 C2 1.506(6) .
C2 C3 1.395(6) .
C2 C7 1.395(6) .
C3 C4 1.391(6) .
C4 C5 1.413(5) .
C5 C6 1.392(5) .
C5 N1 1.463(5) .
C6 C7 1.405(5) .
C6 N2 1.444(5) .
N1 C10 1.472(5) .
N1 C8 1.480(5) .
C8 C9 1.515(5) .
C9 O2 1.254(5) .
C9 O1 1.265(5) .
O1 Cd2 2.543(3) 4_566
O2 Cd2 2.371(3) 4_566
C10 C11 1.536(5) .
C11 O3 1.249(5) .
C11 O4 1.255(5) .
O4 Cd2 2.228(3) 4_565
N2 C12 1.479(5) .
N2 C14 1.486(5) .
C12 C13 1.520(6) .
C13 O6 1.261(5) .
C13 O5 1.264(5) .
C14 C15 1.524(5) .
C15 O8 1.251(5) .
C15 O7 1.265(5) .
O7 Cd2 2.280(3) 4_666
